data_1530194
loop_
_publ_author_name
'Kornev, A.N.'
'Maksimov, B.A.'
'Klientova, G.P.'
'Ilyukhin, V.V.'
'Belov, N.B.'

_publ_section_title
;
 Crystalline structure of Na2 Pr Ge O4 (O H)
;
_journal_name_full 'Doklady Akademii Nauk SSSR'
_journal_page_first 1109
_journal_page_last 1111
_journal_volume 206
_journal_year 1972
_chemical_formula_sum 'Ge H Na2 O5 Pr'
_chemical_name_systematic 'Na2 Pr (Ge O4) (O H)'
_space_group_IT_number 62
_symmetry_space_group_name_Hall '-P 2ac 2n'
_symmetry_space_group_name_H-M 'P n m a'
_cell_angle_alpha 90
_cell_angle_beta 90
_cell_angle_gamma 90
_cell_formula_units_Z 4
_cell_length_a 9.52
_cell_length_b 7.48
_cell_length_c 6.98
_cell_volume 497.043
_citation_journal_id_ASTM DANKAS
_cod_data_source_file Kornev_DANKAS_1972_389.cif
_cod_data_source_block H1Ge1Na2O5Pr1
_cod_original_formula_sum 'H1 Ge1 Na2 O5 Pr1'
_cod_database_code 1530194

loop_
_symmetry_equiv_pos_as_xyz
x,y,z
-x+1/2,-y,z+1/2
x+1/2,-y+1/2,-z+1/2
-x,y+1/2,-z
-x,-y,-z
x-1/2,y,-z-1/2
-x-1/2,y-1/2,z-1/2
x,-y-1/2,z

loop_
_atom_site_label
_atom_site_type_symbol
_atom_site_fract_x
_atom_site_fract_y
_atom_site_fract_z
_atom_site_occupancy
_atom_site_U_iso_or_equiv
O4 O-2 0.47 0.75 -0.026 1 0.0
O1 O-2 0.062 0.566 0.172 1 0.0
Pr1 Pr+3 0.042 0.25 0.111 1 0.0
O2 O-2 0.27 0.75 0.391 1 0.0
O3 O-2 0.284 0.25 0.299 1 0.0
Na1 Na+1 0.328 0.521 0.144 1 0.0
Ge1 Ge+4 0.093 0.75 0.323 1 0.0
